data_7046117
loop_
_publ_author_name
'Palanimuthu, Duraippandi'
'Wu, Zhixuan'
'Jansson, Patric J.'
'Braidy, Nady'
'Bernhardt, Paul V.'
'Richardson, Des R.'
'Kalinowski, Danuta S.'

_publ_section_title
;
 Novel chelators based on adamantane-derived semicarbazones and hydrazones
 that target multiple hallmarks of Alzheimer's disease.
;
_journal_issue 21
_journal_name_full 'Dalton transactions (Cambridge, England : 2003)'
_journal_page_first 7190
_journal_page_last 7205
_journal_paper_doi 10.1039/c8dt01099d
_journal_volume 47
_journal_year 2018
_chemical_compound_source 'synthesis as described'
_chemical_formula_moiety 'C36 H44 Cl2 Cu2 N6 O4, H2 O'
_chemical_formula_sum 'C36 H46 Cl2 Cu2 N6 O5'
_chemical_formula_weight 840.77
_space_group_IT_number 2
_space_group_name_Hall '-P 1'
_space_group_name_H-M_alt 'P -1'
_symmetry_cell_setting triclinic
_symmetry_Int_Tables_number 2
_symmetry_space_group_name_Hall '-P 1'
_symmetry_space_group_name_H-M 'P -1'
_atom_sites_solution_hydrogens mixed
_atom_sites_solution_primary 'direct - structure invariant direct methods'
_atom_sites_solution_secondary 'direct - structure invariant direct methods'
_audit_conform_dict_location ftp://ftp.iucr.org/pub/cif_core.dic
_audit_conform_dict_name cif_core.dic
_audit_conform_dict_version 2.4.3
_audit_creation_date 2018-04-23T17:45:11-00:00
_audit_creation_method 'WinGX routine CIF_UPDATE'
_audit_update_record
;
2018-04-23 deposited with the CCDC.
2018-04-25 downloaded from the CCDC.
;
_cell_angle_alpha 101.145(5)
_cell_angle_beta 90.371(5)
_cell_angle_gamma 108.493(6)
_cell_formula_units_Z 1
_cell_length_a 7.3255(5)
_cell_length_b 9.7556(5)
_cell_length_c 14.3516(9)
_cell_measurement_reflns_used 3006
_cell_measurement_temperature 190(2)
_cell_measurement_theta_max 62.6
_cell_measurement_theta_min 4.86
_cell_measurement_wavelength 1.5418
_cell_volume 951.79(11)
_computing_cell_refinement 'CrysalisPro  Version 1.171.37.35 (Agilent Technologies, 2014)'
_computing_data_collection 'CrysalisPro  Version 1.171.37.35 (Agilent Technologies, 2014)'
_computing_data_reduction 'CrysalisPro  Version 1.171.37.35 (Agilent Technologies, 2014)'
_computing_molecular_graphics 'Ortep-3 for Windows (Farrugia, 1997)'
_computing_publication_material 'WinGX publication routines (Farrugia, 1999)'
_computing_structure_refinement 'SHELXL-2018/1 (Sheldrick, 2018)'
_computing_structure_solution 'SIR-92 (Altomare et al., 1994)'
_diffrn_ambient_temperature 190(2)
_diffrn_detector 'CCD plate'
_diffrn_detector_area_resol_mean 16.07
_diffrn_measured_fraction_theta_full 0.988
_diffrn_measured_fraction_theta_max 0.988
_diffrn_measurement_device '\k-geometry diffractometer'
_diffrn_measurement_device_type 'Agilent Technologies Xcalibur, Sapphire3, Gemini ultra'
_diffrn_measurement_method '\w scans'
_diffrn_orient_matrix_UB_11 0.043309
_diffrn_orient_matrix_UB_12 -0.084673
_diffrn_orient_matrix_UB_13 -0.094855
_diffrn_orient_matrix_UB_21 -0.146006
_diffrn_orient_matrix_UB_22 0.046285
_diffrn_orient_matrix_UB_23 -0.053754
_diffrn_orient_matrix_UB_31 0.161995
_diffrn_orient_matrix_UB_32 0.140156
_diffrn_orient_matrix_UB_33 -0.01212
_diffrn_radiation_monochromator mirror
_diffrn_radiation_probe x-ray
_diffrn_radiation_type CuK\a
_diffrn_radiation_wavelength 1.5418
_diffrn_reflns_av_R_equivalents 0.0325
_diffrn_reflns_av_unetI/netI 0.0407
_diffrn_reflns_Laue_measured_fraction_full 0.988
_diffrn_reflns_Laue_measured_fraction_max 0.988
_diffrn_reflns_limit_h_max 8
_diffrn_reflns_limit_h_min -8
_diffrn_reflns_limit_k_max 11
_diffrn_reflns_limit_k_min -11
_diffrn_reflns_limit_l_max 16
_diffrn_reflns_limit_l_min -16
_diffrn_reflns_number 6829
_diffrn_reflns_point_group_measured_fraction_full 0.988
_diffrn_reflns_point_group_measured_fraction_max 0.988
_diffrn_reflns_reduction_process
;
        Scaled and merged with Sortav
        R.H. Blessing, (1987) Cryst. Rev. 1, 3-58
        R.H. Blessing, (1989) J. Appl. Cryst. 22, 396-397
;
_diffrn_reflns_theta_full 62.489
_diffrn_reflns_theta_max 62.489
_diffrn_reflns_theta_min 4.885
_diffrn_source 'sealed X-ray tube'
_diffrn_standards_number 0
_exptl_absorpt_coefficient_mu 3.073
_exptl_absorpt_correction_T_max 1
_exptl_absorpt_correction_T_min 0.652
_exptl_absorpt_correction_type multi-scan
_exptl_absorpt_process_details
;
        CrysAlisPro, Agilent Technologies,
        Version 1.171.37.35 (release 13-08-2014 CrysAlis171 .NET)
        (compiled Aug 13 2014,18:06:01)
        Empirical absorption correction using spherical harmonics,
        implemented in SCALE3 ABSPACK scaling algorithm.
        Empirical absorption correction using spherical harmonics,
        implemented in SCALE3 ABSPACK scaling algorithm.
;
_exptl_crystal_colour yellow
_exptl_crystal_density_diffrn 1.467
_exptl_crystal_density_method 'not measured'
_exptl_crystal_description prism
_exptl_crystal_F_000 436
_exptl_crystal_size_max 0.4
_exptl_crystal_size_mid 0.15
_exptl_crystal_size_min 0.1
_refine_diff_density_max 0.694
_refine_diff_density_min -0.385
_refine_diff_density_rms 0.074
_refine_ls_extinction_method none
_refine_ls_goodness_of_fit_ref 1.042
_refine_ls_hydrogen_treatment constr
_refine_ls_matrix_type full
_refine_ls_number_constraints 0
_refine_ls_number_parameters 236
_refine_ls_number_reflns 3004
_refine_ls_number_restraints 1
_refine_ls_restrained_S_all 1.042
_refine_ls_R_factor_all 0.0455
_refine_ls_R_factor_gt 0.0415
_refine_ls_shift/su_max 0
_refine_ls_shift/su_mean 0
_refine_ls_structure_factor_coef Fsqd
_refine_ls_weighting_details 'w=1/[\s^2^(Fo^2^)+(0.0592P)^2^+0.7891P] where P=(Fo^2^+2Fc^2^)/3'
_refine_ls_weighting_scheme calc
_refine_ls_wR_factor_gt 0.1081
_refine_ls_wR_factor_ref 0.1127
_reflns_Friedel_coverage 0
_reflns_number_gt 2709
_reflns_number_total 3004
_reflns_threshold_expression 'I > 2\s(I)'
_cod_data_source_file c8dt01099d2.cif
_cod_data_source_block shelx_CCDC2
_cod_depositor_comments 'Adding full bibliography for 7046115--7046118.cif.'
_cod_database_code 7046117

loop_
_symmetry_equiv_pos_as_xyz
'x, y, z'
'-x, -y, -z'

loop_
_atom_site_label
_atom_site_type_symbol
_atom_site_fract_x
_atom_site_fract_y
_atom_site_fract_z
_atom_site_U_iso_or_equiv
_atom_site_adp_type
_atom_site_occupancy
_atom_site_site_symmetry_order
_atom_site_calc_flag
_atom_site_refinement_flags_posn
_atom_site_refinement_flags_adp
_atom_site_refinement_flags_occupancy
_atom_site_disorder_assembly
_atom_site_disorder_group
C1 C 0.1852(4) -0.0639(3) -0.1067(2) 0.0301(6) Uani 1 1 d . . . . .
C2 C 0.0838(4) 0.0381(3) -0.10443(19) 0.0291(6) Uani 1 1 d . . . . .
C3 C -0.0913(4) -0.0051(3) -0.1604(2) 0.0353(6) Uani 1 1 d . . . . .
H3 H -0.160425 0.062934 -0.158092 0.042 Uiso 1 1 calc R U . . .
C4 C -0.1653(5) -0.1425(3) -0.2184(2) 0.0402(7) Uani 1 1 d . . . . .
H4 H -0.282293 -0.168823 -0.256694 0.048 Uiso 1 1 calc R U . . .
C5 C -0.0657(5) -0.2420(4) -0.2196(2) 0.0447(8) Uani 1 1 d . . . . .
H5 H -0.115365 -0.337816 -0.25892 0.054 Uiso 1 1 calc R U . . .
C6 C 0.1050(5) -0.2035(3) -0.1645(2) 0.0418(7) Uani 1 1 d . . . . .
H6 H 0.169591 -0.274276 -0.166006 0.05 Uiso 1 1 calc R U . . .
C7 C 0.1422(4) 0.1858(3) -0.0461(2) 0.0305(6) Uani 1 1 d . . . . .
H7 H 0.058906 0.243085 -0.046576 0.037 Uiso 1 1 calc R U . . .
C8 C 0.4855(4) 0.4188(3) 0.1301(2) 0.0331(6) Uani 1 1 d . . . . .
C9 C 0.6650(5) 0.6065(3) 0.2721(2) 0.0456(8) Uani 1 1 d . . . . .
C10 C 0.8681(5) 0.6209(4) 0.2465(2) 0.0507(9) Uani 1 1 d . . . . .
H10A H 0.905058 0.685726 0.199738 0.061 Uiso 1 1 calc R U . . .
H10B H 0.875314 0.522574 0.21665 0.061 Uiso 1 1 calc R U . . .
C11 C 1.0086(7) 0.6862(5) 0.3356(3) 0.0720(13) Uani 1 1 d . . . . .
H11 H 1.143435 0.695972 0.318215 0.086 Uiso 1 1 calc R U . . .
C12 C 0.9495(8) 0.5845(5) 0.4072(3) 0.0805(15) Uani 1 1 d . . . . .
H12A H 0.954806 0.485167 0.378496 0.097 Uiso 1 1 calc R U . . .
H12B H 1.040224 0.624659 0.464704 0.097 Uiso 1 1 calc R U . . .
C13 C 0.7488(8) 0.5733(5) 0.4341(3) 0.0811(15) Uani 1 1 d . . . . .
H13 H 0.711791 0.507413 0.481053 0.097 Uiso 1 1 calc R U . . .
C14 C 0.6054(6) 0.5073(4) 0.3451(3) 0.0603(10) Uani 1 1 d . . . . .
H14A H 0.606109 0.406412 0.31702 0.072 Uiso 1 1 calc R U . . .
H14B H 0.473135 0.500804 0.363053 0.072 Uiso 1 1 calc R U . . .
C15 C 0.6546(8) 0.7601(4) 0.3165(3) 0.0743(13) Uani 1 1 d . . . . .
H15A H 0.691768 0.825873 0.270336 0.089 Uiso 1 1 calc R U . . .
H15B H 0.521009 0.752207 0.332709 0.089 Uiso 1 1 calc R U . . .
C16 C 0.7919(9) 0.8244(5) 0.4064(3) 0.0886(17) Uani 1 1 d . . . . .
H16 H 0.785227 0.924254 0.435571 0.106 Uiso 1 1 calc R U . . .
C17 C 0.7372(10) 0.7242(6) 0.4785(3) 0.103(2) Uani 1 1 d . . . . .
H17A H 0.826396 0.767453 0.536477 0.123 Uiso 1 1 calc R U . . .
H17B H 0.604451 0.715019 0.49693 0.123 Uiso 1 1 calc R U . . .
C18 C 0.9943(9) 0.8384(5) 0.3805(3) 0.0909(19) Uani 1 1 d . . . . .
H18A H 1.084032 0.882087 0.438303 0.109 Uiso 1 1 calc R U . . .
H18B H 1.032336 0.905052 0.334923 0.109 Uiso 1 1 calc R U . . .
N1 N 0.3006(3) 0.2426(2) 0.00608(16) 0.0287(5) Uani 1 1 d . . . . .
N2 N 0.3445(4) 0.3835(2) 0.05948(18) 0.0340(5) Uani 1 1 d . . . . .
H2 H 0.285966 0.445543 0.048744 0.041 Uiso 1 1 calc R U . . .
N3 N 0.5274(4) 0.5513(3) 0.18745(19) 0.0428(6) Uani 1 1 d . . . . .
H3A H 0.467803 0.61097 0.173533 0.051 Uiso 1 1 calc R U . . .
O1 O 0.3531(3) -0.03127(19) -0.05491(14) 0.0316(4) Uani 1 1 d . . . . .
O2 O 0.5682(3) 0.3261(2) 0.13919(14) 0.0353(5) Uani 1 1 d . . . . .
Cl1 Cl 0.73094(11) 0.30762(8) -0.07521(6) 0.0461(2) Uani 1 1 d . . . . .
Cu1 Cu 0.49877(5) 0.15720(4) 0.02739(3) 0.02934(17) Uani 1 1 d . . . . .
O3A O 0.528(6) 1.027(5) 0.486(3) 0.090(11) Uiso 0.099(3) 1 d . . P A -2
H3AA H 0.63447 1.089854 0.478469 0.136 Uiso 0.099(3) 1 d R U P A -2
H3AB H 0.47049 0.959694 0.438129 0.136 Uiso 0.099(3) 1 d R U P A -2
O3B O 0.406(3) 0.898(2) 0.6340(15) 0.208(8) Uiso 0.401(3) 1 d . . P B -1
H3BA H 0.497334 0.936215 0.678364 0.312 Uiso 0.401(3) 1 d R U P B -1
H3BB H 0.455384 0.890455 0.566834 0.312 Uiso 0.401(3) 1 d R U P B -1

loop_
_atom_site_aniso_label
_atom_site_aniso_U_11
_atom_site_aniso_U_22
_atom_site_aniso_U_33
_atom_site_aniso_U_23
_atom_site_aniso_U_13
_atom_site_aniso_U_12
C1 0.0316(14) 0.0254(14) 0.0344(14) 0.0068(11) 0.0006(11) 0.0104(11)
C2 0.0318(14) 0.0243(13) 0.0341(14) 0.0112(11) 0.0030(11) 0.0099(11)
C3 0.0339(15) 0.0359(16) 0.0403(16) 0.0148(13) -0.0009(12) 0.0132(13)
C4 0.0352(16) 0.0406(17) 0.0411(16) 0.0089(13) -0.0068(13) 0.0071(13)
C5 0.0442(18) 0.0364(17) 0.0466(18) -0.0029(14) -0.0082(14) 0.0103(14)
C6 0.0408(17) 0.0305(16) 0.0535(19) -0.0005(13) -0.0086(14) 0.0164(13)
C7 0.0355(15) 0.0256(14) 0.0369(15) 0.0121(11) 0.0038(12) 0.0157(12)
C8 0.0392(16) 0.0208(13) 0.0372(15) 0.0028(11) 0.0055(12) 0.0087(12)
C9 0.067(2) 0.0262(15) 0.0346(16) -0.0002(12) 0.0021(15) 0.0073(15)
C10 0.062(2) 0.0394(18) 0.0366(17) 0.0095(14) -0.0055(15) -0.0040(16)
C11 0.075(3) 0.068(3) 0.047(2) 0.0194(19) -0.0163(19) -0.017(2)
C12 0.100(4) 0.071(3) 0.049(2) 0.022(2) -0.029(2) -0.009(3)
C13 0.118(4) 0.065(3) 0.036(2) 0.0174(18) 0.002(2) -0.008(3)
C14 0.079(3) 0.048(2) 0.0385(18) 0.0083(15) 0.0081(17) -0.0002(19)
C15 0.114(4) 0.038(2) 0.057(2) -0.0147(17) 0.000(2) 0.020(2)
C16 0.133(5) 0.049(2) 0.055(3) -0.015(2) -0.002(3) 0.004(3)
C17 0.145(5) 0.086(4) 0.037(2) -0.009(2) 0.007(3) -0.005(3)
C18 0.133(5) 0.049(2) 0.047(2) 0.0068(19) -0.028(3) -0.028(3)
N1 0.0360(13) 0.0189(11) 0.0348(12) 0.0070(9) 0.0030(10) 0.0128(10)
N2 0.0430(14) 0.0167(11) 0.0451(14) 0.0030(10) -0.0005(11) 0.0158(10)
N3 0.0574(17) 0.0250(13) 0.0469(15) -0.0015(11) -0.0009(12) 0.0201(12)
O1 0.0344(10) 0.0195(9) 0.0417(11) 0.0031(8) -0.0076(8) 0.0121(8)
O2 0.0428(11) 0.0211(9) 0.0430(11) 0.0009(8) -0.0052(9) 0.0153(9)
Cl1 0.0453(4) 0.0330(4) 0.0740(6) 0.0251(4) 0.0195(4) 0.0234(3)
Cu1 0.0333(3) 0.0175(2) 0.0390(3) 0.00307(16) -0.00360(17) 0.01238(18)

loop_
_atom_type_symbol
_atom_type_description
_atom_type_scat_dispersion_real
_atom_type_scat_dispersion_imag
_atom_type_scat_source
C C 0.0181 0.0091 'International Tables Vol C Tables 4.2.6.8 and 6.1.1.4'
H H 0 0 'International Tables Vol C Tables 4.2.6.8 and 6.1.1.4'
N N 0.0311 0.018 'International Tables Vol C Tables 4.2.6.8 and 6.1.1.4'
O O 0.0492 0.0322 'International Tables Vol C Tables 4.2.6.8 and 6.1.1.4'
Cl Cl 0.3639 0.7018 'International Tables Vol C Tables 4.2.6.8 and 6.1.1.4'
Cu Cu -1.9646 0.5888 'International Tables Vol C Tables 4.2.6.8 and 6.1.1.4'

loop_
_geom_angle_atom_site_label_1
_geom_angle_atom_site_label_2
_geom_angle_atom_site_label_3
_geom_angle
_geom_angle_site_symmetry_1
_geom_angle_site_symmetry_3
O1 C1 C6 119.6(2) . .
O1 C1 C2 122.7(2) . .
C6 C1 C2 117.8(3) . .
C3 C2 C1 119.0(3) . .
C3 C2 C7 115.7(2) . .
C1 C2 C7 125.2(3) . .
C4 C3 C2 122.0(3) . .
C3 C4 C5 118.5(3) . .
C6 C5 C4 120.8(3) . .
C5 C6 C1 121.8(3) . .
N1 C7 C2 123.0(2) . .
O2 C8 N3 123.4(3) . .
O2 C8 N2 119.4(2) . .
N3 C8 N2 117.2(3) . .
N3 C9 C10 111.8(3) . .
N3 C9 C14 111.0(3) . .
C10 C9 C14 110.4(3) . .
N3 C9 C15 105.8(3) . .
C10 C9 C15 109.1(3) . .
C14 C9 C15 108.5(3) . .
C9 C10 C11 110.4(3) . .
C10 C11 C12 108.9(3) . .
C10 C11 C18 108.5(4) . .
C12 C11 C18 108.9(4) . .
C13 C12 C11 109.6(4) . .
C12 C13 C17 110.7(4) . .
C12 C13 C14 110.1(3) . .
C17 C13 C14 108.8(5) . .
C9 C14 C13 109.0(3) . .
C16 C15 C9 109.0(4) . .
C18 C16 C17 108.9(5) . .
C18 C16 C15 109.3(4) . .
C17 C16 C15 110.7(4) . .
C13 C17 C16 109.0(4) . .
C16 C18 C11 110.3(4) . .
C7 N1 N2 119.2(2) . .
C7 N1 Cu1 129.68(19) . .
N2 N1 Cu1 111.05(17) . .
C8 N2 N1 114.4(2) . .
C8 N3 C9 125.6(3) . .
C1 O1 Cu1 127.41(16) . .
C1 O1 Cu1 131.35(16) . 2_655
Cu1 O1 Cu1 100.85(8) . 2_655
C8 O2 Cu1 111.20(18) . .
N1 Cu1 O1 91.79(9) . .
N1 Cu1 O1 166.20(9) . 2_655
O1 Cu1 O1 79.15(8) . 2_655
N1 Cu1 O2 80.72(9) . .
O1 Cu1 O2 159.53(9) . .
O1 Cu1 O2 104.24(8) 2_655 .
N1 Cu1 Cl1 92.98(7) . .
O1 Cu1 Cl1 107.18(6) . .
O1 Cu1 Cl1 99.61(6) 2_655 .
O2 Cu1 Cl1 92.30(6) . .
N1 Cu1 Cu1 130.72(7) . 2_655
O1 Cu1 Cu1 39.75(5) . 2_655
O1 Cu1 Cu1 39.40(5) 2_655 2_655
O2 Cu1 Cu1 139.97(6) . 2_655
Cl1 Cu1 Cu1 107.43(3) . 2_655

loop_
_geom_bond_atom_site_label_1
_geom_bond_atom_site_label_2
_geom_bond_distance
_geom_bond_site_symmetry_2
C1 O1 1.347(3) .
C1 C6 1.392(4) .
C1 C2 1.414(4) .
C2 C3 1.408(4) .
C2 C7 1.448(4) .
C3 C4 1.373(5) .
C4 C5 1.384(5) .
C5 C6 1.381(5) .
C7 N1 1.278(4) .
C8 O2 1.262(4) .
C8 N3 1.333(4) .
C8 N2 1.356(4) .
C9 N3 1.473(4) .
C9 C10 1.504(5) .
C9 C14 1.534(5) .
C9 C15 1.537(5) .
C10 C11 1.534(5) .
C11 C12 1.534(6) .
C11 C18 1.536(7) .
C12 C13 1.498(8) .
C13 C17 1.517(8) .
C13 C14 1.544(6) .
C15 C16 1.530(7) .
C16 C18 1.501(8) .
C16 C17 1.527(7) .
N1 N2 1.374(3) .
N1 Cu1 1.938(2) .
O1 Cu1 1.9529(18) .
O1 Cu1 1.9671(18) 2_655
O2 Cu1 1.9961(19) .
Cl1 Cu1 2.5493(8) .
Cu1 Cu1 3.0215(7) 2_655
